data_9005088
loop_
_publ_author_name
'Armbruster, T.'
'Oberhansli, R.'
'Bermanec, V.'

_publ_section_title
;Crystal structure of SrMn2(Si2O7)(OH)2.H2O, a new mineral of the lawsonite
 type
;
_journal_name_full 'European Journal of Mineralogy'
_journal_page_first 17
_journal_page_last 22
_journal_volume 4
_journal_year 1992
_chemical_formula_sum 'H6 Mn2 O10 Si2 Sr'
_chemical_name_mineral Lawsonite
_space_group_IT_number 63
_symmetry_space_group_name_Hall '-C 2c 2'
_symmetry_space_group_name_H-M 'C m c m'
_cell_angle_alpha 90
_cell_angle_beta 90
_cell_angle_gamma 90
_cell_formula_units_Z 4
_cell_length_a 6.255
_cell_length_b 9.034
_cell_length_c 13.397
_cell_volume 757.033
_database_code_amcsd 0006433
_exptl_crystal_density_diffrn 3.682
_cod_original_formula_sum 'Sr Mn2 Si2 O10 H6'
_cod_database_code 9005088

loop_
_space_group_symop_operation_xyz
x,y,z
1/2+x,1/2+y,z
x,-y,1/2+z
1/2+x,1/2-y,1/2+z
-x,y,1/2-z
1/2-x,1/2+y,1/2-z
-x,y,z
1/2-x,1/2+y,z
x,-y,-z
1/2+x,1/2-y,-z
x,y,1/2-z
1/2+x,1/2+y,1/2-z
-x,-y,1/2+z
1/2-x,1/2-y,1/2+z
-x,-y,-z
1/2-x,1/2-y,-z

loop_
_atom_site_aniso_label
_atom_site_aniso_U_11
_atom_site_aniso_U_22
_atom_site_aniso_U_33
_atom_site_aniso_U_12
_atom_site_aniso_U_13
_atom_site_aniso_U_23
Sr 0.02670 0.01420 0.00820 0.00000 0.00000 0.00000
Mn 0.01440 0.01260 0.01000 -0.00290 0.00430 -0.00300
Si 0.01700 0.01100 0.00700 0.00000 0.00000 0.00000
O1 0.02400 0.01800 0.00900 0.00000 0.00000 0.00000
O2 0.02400 0.01500 0.01600 -0.00500 0.00500 -0.00500
O3 0.01700 0.00800 0.01200 0.00000 0.00000 -0.00200
O-H4 0.02200 0.01700 0.01600 0.00000 0.00000 -0.00700

loop_
_atom_site_label
_atom_site_fract_x
_atom_site_fract_y
_atom_site_fract_z
_atom_site_occupancy
_atom_site_U_iso_or_equiv
_atom_site_type_symbol
_atom_site_attached_hydrogens
Sr 0.00000 0.31140 0.25000 1.00000 0.01634 Sr 0
Mn 0.25000 0.25000 0.00000 1.00000 0.01229 Mn 0
Si 0.00000 -0.03060 0.13220 1.00000 0.01178 Si 0
O1 0.00000 0.02200 0.25000 1.00000 0.01646 O 0
O2 0.28500 0.37070 0.11600 1.00000 0.01900 O 0
O3 0.00000 0.12590 0.07470 1.00000 0.01267 O 0
O-H4 0.00000 0.36800 0.54130 1.00000 0.01900 O 1
Wat5 0.04300 0.60700 0.25000 0.50000 0.02153 O 2

loop_
_cod_changelog_entry_id
_cod_changelog_entry_author
_cod_changelog_entry_date
_cod_changelog_entry_text
1
;cod-tools version 3.8.0
Id: cif_guess_AMCSD_atom_types 9581 2023-05-17 12:35:41Z saulius
;
2023-05-18T11:38:35+03:00
;Derived atom types and hydrogen counts
from atom names that follow the AMCSD naming convention
(Wat == water, O-H == hydroxyl).
;
2
;cod-tools version 3.10.1
Id: cif_fix_AMCSD_aniso_labels 10200 2024-08-01 14:09:44Z saulius
;
2024-08-02T12:20:51+03:00
;Changed the following '_atom_site_aniso_label' values:
'OH4' -> 'O-H4'
;

loop_
_cod_related_entry_id
_cod_related_entry_database
_cod_related_entry_code
1 AMCSD 0006433
